data_7213280
loop_
_publ_author_name
'Dinger, Maarten B.'
'Scott, Michael J.'

_publ_section_title
;
 Hydroxy-substituted triarylcarbenium bromides. Synthesis, structure,
 derivatization and facile conversion to highly substituted
 xanthenes&#x200A;&#x2020;
;
_journal_issue 11
_journal_name_full 'Journal of the Chemical Society, Perkin Transactions 1'
_journal_page_first 1741
_journal_paper_doi 10.1039/b001032o
_journal_year 2000
_chemical_formula_sum 'C42.4 H54.8 O3.8'
_chemical_formula_weight 625.26
_space_group_IT_number 2
_symmetry_space_group_name_Hall '-P 1'
_symmetry_space_group_name_H-M 'P -1'
_atom_sites_solution_hydrogens geom
_atom_sites_solution_primary direct
_atom_sites_solution_secondary difmap
_cell_angle_alpha 97.043(5)
_cell_angle_beta 90.828(4)
_cell_angle_gamma 105.813(3)
_cell_formula_units_Z 2
_cell_length_a 11.9562(18)
_cell_length_b 12.7398(17)
_cell_length_c 13.4304(18)
_cell_measurement_temperature 173(2)
_cell_volume 1951.0(5)
_computing_cell_refinement ' Bruker AXS SMART  '
_computing_data_collection ' Bruker AXS SMART '
_computing_data_reduction ' Bruker AXS SMART  '
_computing_structure_refinement 'SHELXL-97 (Sheldrick, 1997)'
_computing_structure_solution 'SHELXS-97 (Sheldrick, 1990)'
_diffrn_ambient_temperature 173(2)
_diffrn_measured_fraction_theta_full 0.757
_diffrn_measured_fraction_theta_max 0.757
_diffrn_radiation_monochromator graphite
_diffrn_radiation_source 'fine-focus sealed tube'
_diffrn_radiation_type MoK\a
_diffrn_radiation_wavelength 0.71073
_diffrn_reflns_av_R_equivalents 0.0566
_diffrn_reflns_av_sigmaI/netI 0.0988
_diffrn_reflns_limit_h_max 5
_diffrn_reflns_limit_h_min -13
_diffrn_reflns_limit_k_max 13
_diffrn_reflns_limit_k_min -13
_diffrn_reflns_limit_l_max 14
_diffrn_reflns_limit_l_min -14
_diffrn_reflns_number 4408
_diffrn_reflns_theta_full 23.29
_diffrn_reflns_theta_max 23.29
_diffrn_reflns_theta_min 1.68
_exptl_absorpt_coefficient_mu 0.066
_exptl_absorpt_correction_T_max 1.00
_exptl_absorpt_correction_T_min 0.56
_exptl_absorpt_correction_type SADABS
_exptl_crystal_colour colorless
_exptl_crystal_density_diffrn 1.064
_exptl_crystal_density_method 'not measured'
_exptl_crystal_description block
_exptl_crystal_F_000 679
_refine_diff_density_max 0.233
_refine_diff_density_min -0.268
_refine_diff_density_rms 0.052
_refine_ls_extinction_method none
_refine_ls_goodness_of_fit_ref 0.998
_refine_ls_hydrogen_treatment mixed
_refine_ls_matrix_type full
_refine_ls_number_parameters 412
_refine_ls_number_reflns 4263
_refine_ls_number_restraints 0
_refine_ls_restrained_S_all 0.998
_refine_ls_R_factor_all 0.1241
_refine_ls_R_factor_gt 0.0738
_refine_ls_shift/su_max 0.010
_refine_ls_shift/su_mean 0.000
_refine_ls_structure_factor_coef Fsqd
_refine_ls_weighting_details 'calc w=1/[\s^2^(Fo^2^)+(0.1059P)^2^+0.0000P] where P=(Fo^2^+2Fc^2^)/3'
_refine_ls_weighting_scheme calc
_refine_ls_wR_factor_gt 0.1752
_refine_ls_wR_factor_ref 0.2028
_reflns_number_gt 2473
_reflns_number_total 4263
_reflns_threshold_expression >2sigma(I)
_cod_data_source_file b001032osup1.cif
_cod_data_source_block 8a.0.8Me2CO
_cod_original_formula_sum 'C42.40 H54.80 O3.80'
_cod_database_code 7213280

loop_
_symmetry_equiv_pos_as_xyz
'x, y, z'
'-x, -y, -z'

loop_
_atom_site_label
_atom_site_type_symbol
_atom_site_fract_x
_atom_site_fract_y
_atom_site_fract_z
_atom_site_U_iso_or_equiv
_atom_site_adp_type
_atom_site_occupancy
_atom_site_symmetry_multiplicity
_atom_site_calc_flag
_atom_site_refinement_flags
O1 O 0.3866(3) 0.1349(3) 1.2434(3) 0.0354(10) Uani 1 1 d .
H1A H 0.325(5) 0.112(5) 1.241(4) 0.05(2) Uiso 1 1 d .
O2 O 0.2666(3) 0.3756(3) 1.1664(3) 0.0317(10) Uani 1 1 d .
H2A H 0.297(6) 0.354(6) 1.111(5) 0.09(3) Uiso 1 1 d .
O3 O 0.3834(3) 0.1543(3) 0.8613(3) 0.0343(10) Uani 1 1 d .
H3A H 0.364(4) 0.108(4) 0.908(4) 0.041(15) Uiso 1 1 d .
C1 C 0.2737(4) 0.1638(4) 1.0552(4) 0.0252(13) Uani 1 1 d .
C2 C 0.4026(4) 0.2291(3) 1.0954(3) 0.0254(12) Uani 1 1 d .
C3 C 0.4476(4) 0.2118(3) 1.1873(4) 0.0290(13) Uani 1 1 d .
C4 C 0.5608(4) 0.2721(4) 1.2250(4) 0.0286(13) Uani 1 1 d .
C5 C 0.6115(4) 0.2504(4) 1.3246(4) 0.0402(15) Uani 1 1 d .
C6 C 0.6169(5) 0.1305(4) 1.3157(4) 0.0520(17) Uani 1 1 d .
H6A H 0.5382 0.0808 1.3023 0.078 Uiso 1 1 calc R
H6B H 0.6501 0.1174 1.3786 0.078 Uiso 1 1 calc R
H6C H 0.6658 0.1167 1.2604 0.078 Uiso 1 1 calc R
C7 C 0.5403(5) 0.2770(5) 1.4129(4) 0.0560(18) Uani 1 1 d .
H7A H 0.4602 0.2298 1.4023 0.084 Uiso 1 1 calc R
H7B H 0.5401 0.3543 1.4179 0.084 Uiso 1 1 calc R
H7C H 0.5750 0.2640 1.4752 0.084 Uiso 1 1 calc R
C8 C 0.7384(4) 0.3240(5) 1.3483(4) 0.0548(17) Uani 1 1 d .
H8A H 0.7691 0.3070 1.4105 0.082 Uiso 1 1 calc R
H8B H 0.7390 0.4017 1.3562 0.082 Uiso 1 1 calc R
H8C H 0.7870 0.3097 1.2929 0.082 Uiso 1 1 calc R
C9 C 0.6226(4) 0.3528(4) 1.1714(4) 0.0308(13) Uani 1 1 d .
H9A H 0.6970 0.3968 1.1981 0.037 Uiso 1 1 calc R
C10 C 0.5817(4) 0.3729(4) 1.0805(4) 0.0289(13) Uani 1 1 d .
C11 C 0.6542(4) 0.4570(4) 1.0206(4) 0.0414(15) Uani 1 1 d .
H11A H 0.6731 0.5299 1.0604 0.062 Uiso 1 1 calc R
H11B H 0.6104 0.4578 0.9586 0.062 Uiso 1 1 calc R
H11C H 0.7263 0.4378 1.0038 0.062 Uiso 1 1 calc R
C12 C 0.4713(4) 0.3116(3) 1.0447(4) 0.0285(13) Uani 1 1 d .
H12A H 0.4409 0.3258 0.9836 0.034 Uiso 1 1 calc R
C13 C 0.1936(4) 0.1762(4) 1.1437(4) 0.0222(15) Uani 1 1 d .
C14 C 0.1993(4) 0.2805(4) 1.1964(4) 0.0248(16) Uani 1 1 d .
C15 C 0.1353(4) 0.2931(4) 1.2825(4) 0.0258(15) Uani 1 1 d .
C16 C 0.1453(4) 0.4058(4) 1.3422(4) 0.0340(16) Uani 1 1 d .
C17 C 0.0743(4) 0.3976(5) 1.4345(4) 0.0511(17) Uani 1 1 d .
H17A H 0.0988 0.3499 1.4771 0.077 Uiso 1 1 calc R
H17B H -0.0083 0.3665 1.4141 0.077 Uiso 1 1 calc R
H17C H 0.0864 0.4711 1.4720 0.077 Uiso 1 1 calc R
C18 C 0.0992(5) 0.4769(4) 1.2738(5) 0.0568(17) Uani 1 1 d .
H18A H 0.0159 0.4435 1.2574 0.085 Uiso 1 1 calc R
H18B H 0.1414 0.4805 1.2118 0.085 Uiso 1 1 calc R
H18C H 0.1112 0.5514 1.3093 0.085 Uiso 1 1 calc R
C19 C 0.2720(4) 0.4642(4) 1.3769(4) 0.0463(15) Uani 1 1 d .
H19A H 0.3001 0.4209 1.4219 0.069 Uiso 1 1 calc R
H19B H 0.2769 0.5373 1.4127 0.069 Uiso 1 1 calc R
H19C H 0.3201 0.4719 1.3183 0.069 Uiso 1 1 calc R
C20 C 0.0624(4) 0.1977(4) 1.3110(4) 0.0326(15) Uani 1 1 d .
H20A H 0.0182 0.2038 1.3685 0.039 Uiso 1 1 calc R
C21 C 0.0512(4) 0.0934(4) 1.2593(4) 0.0351(15) Uani 1 1 d .
C22 C -0.0322(5) -0.0074(4) 1.2907(4) 0.0558(18) Uani 1 1 d .
H22A H -0.0121 -0.0733 1.2600 0.084 Uiso 1 1 calc R
H22B H -0.1118 -0.0109 1.2685 0.084 Uiso 1 1 calc R
H22C H -0.0271 -0.0036 1.3640 0.084 Uiso 1 1 calc R
C23 C 0.1185(4) 0.0842(4) 1.1767(4) 0.0279(13) Uani 1 1 d .
H23A H 0.1130 0.0133 1.1418 0.034 Uiso 1 1 calc R
C24 C 0.2382(4) 0.2104(4) 0.9615(4) 0.0265(13) Uani 1 1 d .
C25 C 0.2956(4) 0.2069(4) 0.8721(4) 0.0257(13) Uani 1 1 d .
C26 C 0.2724(4) 0.2570(4) 0.7902(4) 0.0321(13) Uani 1 1 d .
C27 C 0.3485(5) 0.2673(4) 0.6991(4) 0.0446(16) Uani 1 1 d .
C28 C 0.3055(7) 0.3292(6) 0.6217(5) 0.087(2) Uani 1 1 d .
H28A H 0.2276 0.2866 0.5945 0.131 Uiso 1 1 calc R
H28B H 0.3592 0.3389 0.5669 0.131 Uiso 1 1 calc R
H28C H 0.3023 0.4014 0.6543 0.131 Uiso 1 1 calc R
C29 C 0.3463(5) 0.1534(4) 0.6438(4) 0.0538(18) Uani 1 1 d .
H29A H 0.2673 0.1156 0.6161 0.081 Uiso 1 1 calc R
H29B H 0.3700 0.1097 0.6911 0.081 Uiso 1 1 calc R
H29C H 0.4001 0.1624 0.5891 0.081 Uiso 1 1 calc R
C30 C 0.4742(5) 0.3326(5) 0.7336(5) 0.065(2) Uani 1 1 d .
H30A H 0.5053 0.2933 0.7807 0.097 Uiso 1 1 calc R
H30B H 0.4749 0.4056 0.7669 0.097 Uiso 1 1 calc R
H30C H 0.5225 0.3404 0.6751 0.097 Uiso 1 1 calc R
C31 C 0.1785(5) 0.3030(4) 0.7984(4) 0.0387(15) Uani 1 1 d .
H31A H 0.1591 0.3368 0.7438 0.046 Uiso 1 1 calc R
C32 C 0.1126(4) 0.3013(4) 0.8825(4) 0.0325(13) Uani 1 1 d .
C33 C 0.0111(5) 0.3530(5) 0.8874(4) 0.0538(17) Uani 1 1 d .
H33A H -0.0037 0.3734 0.8214 0.081 Uiso 1 1 calc R
H33B H 0.0307 0.4189 0.9374 0.081 Uiso 1 1 calc R
H33C H -0.0586 0.2999 0.9065 0.081 Uiso 1 1 calc R
C34 C 0.1432(4) 0.2575(4) 0.9642(4) 0.0265(12) Uani 1 1 d .
H34A H 0.1002 0.2588 1.0231 0.032 Uiso 1 1 calc R
C35 C 0.2634(4) 0.0413(4) 1.0199(4) 0.0257(13) Uani 1 1 d .
C36 C 0.3472(4) -0.0123(4) 1.0397(4) 0.0323(14) Uani 1 1 d .
H36A H 0.4173 0.0282 1.0765 0.039 Uiso 1 1 calc R
C37 C 0.3305(4) -0.1220(4) 1.0073(4) 0.0426(16) Uani 1 1 d .
H37A H 0.3885 -0.1564 1.0230 0.051 Uiso 1 1 calc R
C38 C 0.2307(4) -0.1833(4) 0.9520(4) 0.0393(15) Uani 1 1 d .
H38A H 0.2195 -0.2594 0.9299 0.047 Uiso 1 1 calc R
C39 C 0.1465(4) -0.1309(4) 0.9294(4) 0.0346(14) Uani 1 1 d .
H39A H 0.0778 -0.1713 0.8905 0.042 Uiso 1 1 calc R
C40 C 0.1629(4) -0.0212(4) 0.9631(4) 0.0332(14) Uani 1 1 d .
H40A H 0.1046 0.0130 0.9476 0.040 Uiso 1 1 calc R

loop_
_atom_site_aniso_label
_atom_site_aniso_U_11
_atom_site_aniso_U_22
_atom_site_aniso_U_33
_atom_site_aniso_U_23
_atom_site_aniso_U_13
_atom_site_aniso_U_12
O1 0.027(2) 0.036(2) 0.038(2) 0.0118(18) -0.0123(18) -0.0016(19)
O2 0.039(2) 0.019(2) 0.037(3) 0.002(2) -0.0002(18) 0.0079(17)
O3 0.034(2) 0.032(2) 0.040(2) 0.008(2) 0.0030(17) 0.0125(17)
C1 0.021(3) 0.018(3) 0.038(3) 0.003(3) -0.004(2) 0.009(2)
C2 0.024(3) 0.021(3) 0.032(3) -0.001(3) -0.005(2) 0.010(2)
C3 0.026(3) 0.020(3) 0.040(3) 0.009(3) 0.002(2) 0.003(2)
C4 0.026(3) 0.022(3) 0.036(3) -0.003(3) -0.005(2) 0.007(2)
C5 0.034(3) 0.044(3) 0.038(4) 0.006(3) -0.014(3) 0.004(3)
C6 0.051(4) 0.048(4) 0.060(4) 0.012(3) -0.024(3) 0.018(3)
C7 0.051(4) 0.078(5) 0.036(4) 0.008(4) -0.014(3) 0.013(3)
C8 0.043(3) 0.066(4) 0.049(4) 0.012(3) -0.023(3) 0.004(3)
C9 0.026(3) 0.020(3) 0.045(3) -0.005(3) -0.008(2) 0.006(2)
C10 0.030(3) 0.018(3) 0.041(3) 0.003(3) -0.001(2) 0.011(2)
C11 0.033(3) 0.033(3) 0.056(4) 0.014(3) -0.004(3) 0.003(2)
C12 0.026(3) 0.022(3) 0.036(3) 0.002(3) -0.004(2) 0.006(2)
C13 0.025(3) 0.021(3) 0.024(3) -0.005(3) -0.002(2) 0.016(3)
C14 0.025(3) 0.023(4) 0.029(4) 0.002(4) 0.000(2) 0.011(3)
C15 0.024(3) 0.029(4) 0.025(3) 0.001(3) -0.011(2) 0.010(3)
C16 0.032(3) 0.030(3) 0.039(4) -0.002(3) -0.006(3) 0.010(3)
C17 0.034(3) 0.047(4) 0.069(5) -0.008(4) -0.003(3) 0.012(3)
C18 0.063(4) 0.041(3) 0.077(5) 0.003(4) -0.005(3) 0.034(3)
C19 0.039(3) 0.040(3) 0.052(4) -0.012(3) -0.004(3) 0.005(3)
C20 0.032(3) 0.033(4) 0.031(4) -0.009(3) -0.005(2) 0.010(3)
C21 0.035(3) 0.027(3) 0.040(4) 0.004(3) -0.001(3) 0.004(3)
C22 0.054(4) 0.047(4) 0.059(4) 0.008(3) 0.016(3) -0.001(3)
C23 0.028(3) 0.024(3) 0.029(3) -0.004(3) -0.004(2) 0.005(2)
C24 0.029(3) 0.021(3) 0.028(3) -0.001(3) -0.009(2) 0.005(2)
C25 0.028(3) 0.018(3) 0.029(3) -0.005(3) -0.002(2) 0.007(2)
C26 0.040(3) 0.021(3) 0.033(3) -0.001(3) -0.003(3) 0.006(2)
C27 0.056(4) 0.041(4) 0.038(4) 0.014(3) 0.004(3) 0.010(3)
C28 0.118(6) 0.106(6) 0.061(5) 0.051(5) 0.023(4) 0.052(5)
C29 0.068(4) 0.043(4) 0.041(4) -0.010(3) 0.004(3) 0.007(3)
C30 0.063(4) 0.044(4) 0.070(5) 0.001(4) 0.017(3) -0.013(3)
C31 0.051(4) 0.031(3) 0.032(3) 0.009(3) -0.012(3) 0.007(3)
C32 0.032(3) 0.028(3) 0.039(4) 0.006(3) -0.005(3) 0.010(2)
C33 0.053(4) 0.060(4) 0.061(4) 0.015(4) -0.002(3) 0.034(3)
C34 0.026(3) 0.024(3) 0.029(3) -0.004(3) -0.004(2) 0.010(2)
C35 0.023(3) 0.019(3) 0.036(3) 0.003(3) 0.000(2) 0.008(2)
C36 0.022(3) 0.027(3) 0.049(4) 0.004(3) -0.002(2) 0.010(2)
C37 0.029(3) 0.029(3) 0.074(4) 0.010(3) -0.004(3) 0.014(3)
C38 0.037(3) 0.019(3) 0.061(4) -0.004(3) 0.004(3) 0.010(3)
C39 0.031(3) 0.026(3) 0.044(4) 0.001(3) -0.008(2) 0.003(2)
C40 0.025(3) 0.026(3) 0.048(4) 0.008(3) -0.003(2) 0.005(2)

loop_
_atom_type_symbol
_atom_type_description
_atom_type_scat_dispersion_real
_atom_type_scat_dispersion_imag
_atom_type_scat_source
C C 0.0033 0.0016 'International Tables Vol C Tables 4.2.6.8 and 6.1.1.4'
H H 0.0000 0.0000 'International Tables Vol C Tables 4.2.6.8 and 6.1.1.4'
O O 0.0106 0.0060 'International Tables Vol C Tables 4.2.6.8 and 6.1.1.4'

loop_
_geom_angle_atom_site_label_1
_geom_angle_atom_site_label_2
_geom_angle_atom_site_label_3
_geom_angle
C35 C1 C24 105.7(4)
C35 C1 C13 111.0(4)
C24 C1 C13 111.7(4)
C35 C1 C2 111.4(4)
C24 C1 C2 110.7(3)
C13 C1 C2 106.5(4)
C12 C2 C3 117.9(4)
C12 C2 C1 121.2(4)
C3 C2 C1 120.7(4)
O1 C3 C2 122.4(4)
O1 C3 C4 116.6(4)
C2 C3 C4 121.0(4)
C9 C4 C3 117.6(4)
C9 C4 C5 121.4(4)
C3 C4 C5 120.9(4)
C7 C5 C6 111.2(4)
C7 C5 C4 111.0(4)
C6 C5 C4 109.7(4)
C7 C5 C8 106.9(4)
C6 C5 C8 106.6(4)
C4 C5 C8 111.2(4)
C4 C9 C10 123.3(4)
C12 C10 C9 117.7(4)
C12 C10 C11 120.2(4)
C9 C10 C11 122.1(4)
C10 C12 C2 122.3(4)
C23 C13 C14 117.9(5)
C23 C13 C1 121.0(5)
C14 C13 C1 121.0(4)
O2 C14 C13 121.8(4)
O2 C14 C15 116.1(5)
C13 C14 C15 122.1(5)
C20 C15 C14 116.7(5)
C20 C15 C16 121.2(5)
C14 C15 C16 122.1(5)
C17 C16 C15 112.3(4)
C17 C16 C19 107.6(4)
C15 C16 C19 110.8(4)
C17 C16 C18 107.9(5)
C15 C16 C18 108.7(4)
C19 C16 C18 109.5(4)
C15 C20 C21 123.2(5)
C20 C21 C23 118.4(5)
C20 C21 C22 121.4(5)
C23 C21 C22 120.3(5)
C21 C23 C13 121.7(5)
C25 C24 C34 117.3(4)
C25 C24 C1 122.4(4)
C34 C24 C1 120.3(4)
O3 C25 C24 120.5(4)
O3 C25 C26 116.0(4)
C24 C25 C26 123.4(5)
C25 C26 C31 115.9(5)
C25 C26 C27 122.5(5)
C31 C26 C27 121.5(4)
C26 C27 C30 109.5(5)
C26 C27 C29 111.3(4)
C30 C27 C29 110.2(5)
C26 C27 C28 111.6(5)
C30 C27 C28 107.6(5)
C29 C27 C28 106.5(5)
C32 C31 C26 123.0(4)
C34 C32 C31 119.2(5)
C34 C32 C33 120.0(5)
C31 C32 C33 120.7(4)
C32 C34 C24 120.8(5)
C36 C35 C40 117.1(5)
C36 C35 C1 125.0(4)
C40 C35 C1 117.9(4)
C37 C36 C35 121.5(5)
C36 C37 C38 121.1(5)
C37 C38 C39 118.5(5)
C40 C39 C38 120.2(5)
C39 C40 C35 121.6(5)

loop_
_geom_bond_atom_site_label_1
_geom_bond_atom_site_label_2
_geom_bond_distance
O1 C3 1.366(5)
O2 C14 1.370(5)
O3 C25 1.392(5)
C1 C35 1.545(6)
C1 C24 1.556(6)
C1 C13 1.558(7)
C1 C2 1.589(6)
C2 C12 1.401(6)
C2 C3 1.404(6)
C3 C4 1.413(6)
C4 C9 1.380(6)
C4 C5 1.547(6)
C5 C7 1.527(8)
C5 C6 1.537(7)
C5 C8 1.555(7)
C9 C10 1.387(6)
C10 C12 1.383(6)
C10 C11 1.507(6)
C13 C23 1.394(6)
C13 C14 1.411(6)
C14 C15 1.412(7)
C15 C20 1.389(6)
C15 C16 1.530(7)
C16 C17 1.510(7)
C16 C19 1.532(7)
C16 C18 1.559(7)
C20 C21 1.391(7)
C21 C23 1.393(7)
C21 C22 1.506(6)
C24 C25 1.392(6)
C24 C34 1.421(6)
C25 C26 1.399(6)
C26 C31 1.401(7)
C26 C27 1.533(7)
C27 C30 1.539(7)
C27 C29 1.540(7)
C27 C28 1.541(8)
C31 C32 1.385(7)
C32 C34 1.378(6)
C32 C33 1.528(7)
C35 C36 1.397(6)
C35 C40 1.401(6)
C36 C37 1.370(7)
C37 C38 1.382(7)
C38 C39 1.400(7)
C39 C40 1.375(6)
